data_4131893
loop_
_publ_author_name
'Liao, Wei-Qiang'
'Tang, Yuan-Yuan'
'Li, Peng-Fei'
'You, Yu-Meng'
'Xiong, Ren-Gen'

_publ_section_title
;
 Competitive Halogen Bond in the Molecular Ferroelectric with Large
 Piezoelectric Response.
;
_journal_issue 11
_journal_name_full 'Journal of the American Chemical Society'
_journal_page_first 3975
_journal_page_last 3980
_journal_paper_doi 10.1021/jacs.7b12524
_journal_volume 140
_journal_year 2018
_chemical_formula_sum 'C4 H11 Br3 Cd Cl N'
_chemical_formula_weight 460.72
_space_group_crystal_system hexagonal
_space_group_IT_number 186
_space_group_name_Hall 'P 6c -2c'
_space_group_name_H-M_alt 'P 63 m c'
_audit_creation_method SHELXL-2014/7
_cell_angle_alpha 90
_cell_angle_beta 90
_cell_angle_gamma 120
_cell_formula_units_Z 2
_cell_length_a 9.5140(4)
_cell_length_b 9.5140(4)
_cell_length_c 7.0191(5)
_cell_measurement_reflns_used 1605
_cell_measurement_temperature 273(2)
_cell_measurement_theta_max 27.3852
_cell_measurement_theta_min 2.4718
_cell_volume 550.22(5)
_computing_structure_refinement 'SHELXL-2014/7 (Sheldrick, 2014)'
_diffrn_ambient_temperature 273(2)
_diffrn_measured_fraction_theta_full 1.000
_diffrn_measured_fraction_theta_max 1.000
_diffrn_measurement_device_type 'Rigaku saturn 724'
_diffrn_radiation_type MoK\a
_diffrn_radiation_wavelength 0.71073
_diffrn_reflns_av_R_equivalents 0.0818
_diffrn_reflns_av_unetI/netI 0.0519
_diffrn_reflns_Laue_measured_fraction_full 1.000
_diffrn_reflns_Laue_measured_fraction_max 1.000
_diffrn_reflns_limit_h_max 8
_diffrn_reflns_limit_h_min -12
_diffrn_reflns_limit_k_max 12
_diffrn_reflns_limit_k_min -10
_diffrn_reflns_limit_l_max 9
_diffrn_reflns_limit_l_min -9
_diffrn_reflns_number 3831
_diffrn_reflns_point_group_measured_fraction_full 1.000
_diffrn_reflns_point_group_measured_fraction_max 1.000
_diffrn_reflns_theta_full 25.242
_diffrn_reflns_theta_max 27.486
_diffrn_reflns_theta_min 2.472
_exptl_absorpt_coefficient_mu 13.060
_exptl_absorpt_correction_T_max 1.0000
_exptl_absorpt_correction_T_min 0.6030
_exptl_absorpt_correction_type multi-scan
_exptl_crystal_colour COLORLESS
_exptl_crystal_density_diffrn 2.781
_exptl_crystal_description BLOCK
_exptl_crystal_F_000 424
_exptl_crystal_size_max 0.15
_exptl_crystal_size_mid 0.12
_exptl_crystal_size_min 0.10
_refine_diff_density_max 1.322
_refine_diff_density_min -1.269
_refine_diff_density_rms 0.275
_refine_ls_abs_structure_details
;
 Refined as an inversion twin.
;
_refine_ls_abs_structure_Flack 0.31(9)
_refine_ls_extinction_method none
_refine_ls_goodness_of_fit_ref 1.060
_refine_ls_hydrogen_treatment undef
_refine_ls_matrix_type full
_refine_ls_number_parameters 34
_refine_ls_number_reflns 501
_refine_ls_number_restraints 31
_refine_ls_restrained_S_all 1.063
_refine_ls_R_factor_all 0.0802
_refine_ls_R_factor_gt 0.0697
_refine_ls_shift/su_max 0.000
_refine_ls_shift/su_mean 0.000
_refine_ls_structure_factor_coef Fsqd
_refine_ls_weighting_details 'w=1/[\s^2^(Fo^2^)+(0.1341P)^2^] where P=(Fo^2^+2Fc^2^)/3'
_refine_ls_weighting_scheme calc
_refine_ls_wR_factor_gt 0.1937
_refine_ls_wR_factor_ref 0.2043
_reflns_Friedel_coverage 0.842
_reflns_Friedel_fraction_full 1.000
_reflns_Friedel_fraction_max 1.000
_reflns_number_gt 376
_reflns_number_total 501
_reflns_threshold_expression 'I > 2\s(I)'
_cod_data_source_file ja7b12524_si_003.cif
_cod_data_source_block shelxl
_cod_depositor_comments
;
The following automatic conversions were performed:

data item '_exptl_absorpt_correction_type' value 'Multi-scan' was
changed to 'multi-scan' in accordance with the
/home/saulius/struct/COD-crude-data/automatic-downloads/DataCite-retrospective/ACS/depositions/lib/dictionaries/cif_core.dic
dictionary named 'cif_core.dic' version 2.4.2 last updated on
2011-04-26.

Automatic conversion script
Id: cif_fix_values 6909 2019-04-08 15:41:33Z antanas 
;
_cod_original_cell_volume 550.22(6)
_cod_database_code 4131893
_shelx_shelxl_version_number 2014/7
_shelx_space_group_comment
;
The symmetry employed for this shelxl refinement is uniquely defined
by the following loop, which should always be used as a source of
symmetry information in preference to the above space-group names.
They are only intended as comments.
;

loop_
_space_group_symop_operation_xyz
'x, y, z'
'-y, x-y, z'
'-x+y, -x, z'
'-x, -y, z+1/2'
'y, -x+y, z+1/2'
'x-y, x, z+1/2'
'-y, -x, z'
'-x+y, y, z'
'x, x-y, z'
'y, x, z+1/2'
'x-y, -y, z+1/2'
'-x, -x+y, z+1/2'

loop_
_atom_site_label
_atom_site_type_symbol
_atom_site_fract_x
_atom_site_fract_y
_atom_site_fract_z
_atom_site_U_iso_or_equiv
_atom_site_adp_type
_atom_site_occupancy
_atom_site_site_symmetry_order
_atom_site_calc_flag
_atom_site_refinement_flags_posn
_atom_site_refinement_flags_adp
_atom_site_refinement_flags_occupancy
Cd1 Cd 1.0000 1.0000 0.581(4) 0.0477(9) Uani 1 6 d S T P
Br1 Br 0.7378(3) 0.86889(15) 0.835(4) 0.0688(10) Uani 1 2 d S T P
N1 N 0.3333 0.6667 1.253(2) 0.059(10) Uani 1 6 d DS T P
C2 C 0.3894(18) 0.6106(18) 1.411(2) 0.127(14) Uani 0.66667(15) 2 d DS TU P
C1 C 0.405(3) 0.595(3) 1.139(11) 0.127(14) Uani 0.66667(15) 2 d DS TU P
Cl1 Cl 0.273(3) 0.547(6) 1.6109(4) 0.30(4) Uani 0.33333(15) 2 d DS TU P

loop_
_atom_site_aniso_label
_atom_site_aniso_U_11
_atom_site_aniso_U_22
_atom_site_aniso_U_33
_atom_site_aniso_U_23
_atom_site_aniso_U_13
_atom_site_aniso_U_12
Cd1 0.0573(11) 0.0573(11) 0.0286(12) 0.000 0.000 0.0286(6)
Br1 0.0592(15) 0.0868(16) 0.0513(15) 0.0065(9) 0.0129(18) 0.0296(7)
N1 0.052(12) 0.052(12) 0.07(3) 0.000 0.000 0.026(6)
C2 0.117(15) 0.117(15) 0.13(3) -0.038(13) 0.038(13) 0.047(18)
C1 0.117(15) 0.117(15) 0.13(3) -0.038(13) 0.038(13) 0.047(18)
Cl1 0.15(3) 0.32(7) 0.48(9) 0.27(7) 0.13(3) 0.16(3)

loop_
_atom_type_symbol
_atom_type_description
_atom_type_scat_dispersion_real
_atom_type_scat_dispersion_imag
_atom_type_scat_source
C C 0.0033 0.0016 'International Tables Vol C Tables 4.2.6.8 and 6.1.1.4'
H H 0.0000 0.0000 'International Tables Vol C Tables 4.2.6.8 and 6.1.1.4'
N N 0.0061 0.0033 'International Tables Vol C Tables 4.2.6.8 and 6.1.1.4'
Cl Cl 0.1484 0.1585 'International Tables Vol C Tables 4.2.6.8 and 6.1.1.4'
Br Br -0.2901 2.4595 'International Tables Vol C Tables 4.2.6.8 and 6.1.1.4'
Cd Cd -0.8075 1.2024 'International Tables Vol C Tables 4.2.6.8 and 6.1.1.4'

loop_
_geom_angle_atom_site_label_1
_geom_angle_atom_site_label_2
_geom_angle_atom_site_label_3
_geom_angle
_geom_angle_site_symmetry_1
_geom_angle_site_symmetry_3
Br1 Cd1 Br1 85.08(15) 6_654 5_564
Br1 Cd1 Br1 85.08(15) 6_654 4_774
Br1 Cd1 Br1 85.08(15) 5_564 4_774
Br1 Cd1 Br1 179.19(19) 6_654 3_675
Br1 Cd1 Br1 95.52(5) 5_564 3_675
Br1 Cd1 Br1 95.52(5) 4_774 3_675
Br1 Cd1 Br1 95.52(5) 6_654 .
Br1 Cd1 Br1 95.52(5) 5_564 .
Br1 Cd1 Br1 179.19(19) 4_774 .
Br1 Cd1 Br1 83.88(15) 3_675 .
Br1 Cd1 Br1 95.52(5) 6_654 2_765
Br1 Cd1 Br1 179.19(19) 5_564 2_765
Br1 Cd1 Br1 95.52(5) 4_774 2_765
Br1 Cd1 Br1 83.88(15) 3_675 2_765
Br1 Cd1 Br1 83.88(15) . 2_765
Cd1 Br1 Cd1 78.16(6) 4_775 .
C1 N1 C1 92(5) 3_565 2_665
C1 N1 C1 92(5) 3_565 .
C1 N1 C1 92(5) 2_665 .
C1 N1 C2 134(2) 3_565 2_665
C1 N1 C2 84(4) 2_665 2_665
C1 N1 C2 134(2) . 2_665
C1 N1 C2 84(4) 3_565 3_565
C1 N1 C2 134(2) 2_665 3_565
C1 N1 C2 134(2) . 3_565
C2 N1 C2 67.4(11) 2_665 3_565
C1 N1 C2 134(2) 3_565 .
C1 N1 C2 134(2) 2_665 .
C1 N1 C2 84(4) . .
C2 N1 C2 67.4(11) 2_665 .
C2 N1 C2 67.4(11) 3_565 .
N1 C2 C2 56.3(5) . 3_565
N1 C2 C2 56.3(5) . 2_665
C2 C2 C2 59.998(14) 3_565 2_665
N1 C2 Cl1 118.2(15) . .
C2 C2 Cl1 61.9(10) 3_565 .
C2 C2 Cl1 91.9(16) 2_665 .
N1 C2 Cl1 118.2(15) . 2_665
C2 C2 Cl1 91.9(16) 3_565 2_665
C2 C2 Cl1 61.9(10) 2_665 2_665
Cl1 C2 Cl1 60(3) . 2_665
N1 C2 C1 48(2) . .
C2 C2 C1 97(2) 3_565 .
C2 C2 C1 97(2) 2_665 .
Cl1 C2 C1 148.5(17) . .
Cl1 C2 C1 148.5(17) 2_665 .
N1 C1 C2 48(2) . .
C2 Cl1 C2 56.2(19) . 3_565
C2 Cl1 Cl1 59.8(16) . 2_665
C2 Cl1 Cl1 88.1(16) 3_565 2_665
C2 Cl1 Cl1 88.1(16) . 3_565
C2 Cl1 Cl1 59.8(16) 3_565 3_565
Cl1 Cl1 Cl1 60.001(1) 2_665 3_565

loop_
_geom_bond_atom_site_label_1
_geom_bond_atom_site_label_2
_geom_bond_distance
_geom_bond_site_symmetry_2
Cd1 Br1 2.767(4) 6_654
Cd1 Br1 2.767(4) 5_564
Cd1 Br1 2.767(4) 4_774
Cd1 Br1 2.799(4) 3_675
Cd1 Br1 2.799(4) .
Cd1 Br1 2.799(4) 2_765
Br1 Cd1 2.767(4) 4_775
N1 C1 1.43(3) 3_565
N1 C1 1.43(3) 2_665
N1 C1 1.43(3) .
N1 C2 1.44(3) 2_665
N1 C2 1.44(3) 3_565
N1 C2 1.44(3) .
C2 C2 1.60(5) 3_565
C2 C2 1.60(5) 2_665
C2 Cl1 1.7000(15) .
C2 Cl1 1.7000(15) 2_665
C2 C1 1.93(7) .
Cl1 C2 1.7000(15) 3_565
Cl1 Cl1 1.71(8) 2_665
Cl1 Cl1 1.71(8) 3_565
